data_4307690
loop_
_publ_author_name
'Luciano Cuesta'
'Miguel A. Huertos'
'Dolores Morales'
'Julio P\'erez'
'Luc\'ia Riera'
'V\'ictor Riera'
'Daniel Miguel'
'Amador Men\'endez-Vel\'azquez'
'Santiago Garc\'ia-Granda'

_publ_contact_author
;    JULIO PEREZ
     Departamento de Quimica Organica e Inorganica 
     IUQOEM - Facultad de Quimica
     Universidad de Oviedo-CSIC
     C/ Julian Claveria s/n
     33006 Oviedo  (ASTURIAS)
     SPAIN
;
_publ_contact_author_email japm@sauron.quimica.uniovi.es
_publ_contact_author_fax +34-85-103446
_publ_contact_author_phone +34-85-102985
_publ_section_title
;
Synthesis, Structure, and Reactivity of Mononuclear Re(I) Oximato Complexes
;
_journal_name_full 'Inorganic Chemistry'
_journal_page_first 2836
_journal_page_last 2845
_journal_paper_doi 10.1021/ic062168c
_journal_volume 46
_journal_year 2007
_chemical_formula_sum 'C25 H16 Cl2 N7 O4 Re'
_chemical_formula_weight 735.55
_chemical_name_systematic
; 
 ? 
;
_space_group_IT_number 2
_symmetry_cell_setting triclinic
_symmetry_space_group_name_Hall '-P 1'
_symmetry_space_group_name_H-M 'P -1'
_atom_sites_solution_hydrogens geom
_atom_sites_solution_primary direct
_atom_sites_solution_secondary difmap
_audit_creation_method SHELXL-97
_cell_angle_alpha 88.46(3)
_cell_angle_beta 77.65(3)
_cell_angle_gamma 76.79(3)
_cell_formula_units_Z 2
_cell_length_a 7.7302(15)
_cell_length_b 11.292(2)
_cell_length_c 16.019(3)
_cell_measurement_temperature 293(2)
_cell_volume 1329.4(5)
_computing_cell_refinement 'HKL Scalepack (Otwinowski & Minor 1997)'
_computing_data_collection 'Collect (Bruker AXS BV, 1997-2004)'
_computing_data_reduction 'HKL Denzo and Scalepack (Otwinowski & Minor 1997)'
_computing_molecular_graphics 'Bruker SHELXTL'
_computing_publication_material 'Bruker SHELXTL'
_computing_structure_refinement 'SHELXL-97 (Sheldrick, 1997)'
_computing_structure_solution 'SHELXS-97 (Sheldrick, 1990)'
_diffrn_ambient_temperature 150(2)
_diffrn_detector_area_resol_mean 9
_diffrn_measured_fraction_theta_full 0.962
_diffrn_measured_fraction_theta_max 0.962
_diffrn_measurement_device '95mm CCD camera on \k-goniostat'
_diffrn_measurement_device_type KappaCCD
_diffrn_measurement_method CCD
_diffrn_radiation_monochromator 'horizonally mounted graphite crystal'
_diffrn_radiation_type 'Cu K-alpha'
_diffrn_radiation_wavelength_id 1.54184
_diffrn_reflns_av_R_equivalents 0.0593
_diffrn_reflns_av_sigmaI/netI 0.0558
_diffrn_reflns_limit_h_max 9
_diffrn_reflns_limit_h_min -9
_diffrn_reflns_limit_k_max 13
_diffrn_reflns_limit_k_min -13
_diffrn_reflns_limit_l_max 19
_diffrn_reflns_limit_l_min -18
_diffrn_reflns_number 17656
_diffrn_reflns_theta_full 25.68
_diffrn_reflns_theta_max 25.68
_diffrn_reflns_theta_min 1.30
_exptl_absorpt_coefficient_mu 4.817
_exptl_absorpt_correction_T_max 1.214
_exptl_absorpt_correction_T_min 0.778
_exptl_absorpt_correction_type multi-scan
_exptl_absorpt_process_details
;
 R.H. Blessing, Acta Cryst. (1995), A51, 33-38
;
_exptl_crystal_colour yellow
_exptl_crystal_density_diffrn 1.837
_exptl_crystal_density_method 'not measured'
_exptl_crystal_description prism
_exptl_crystal_F_000 712
_exptl_crystal_size_max 0.20
_exptl_crystal_size_mid 0.10
_exptl_crystal_size_min 0.07
_refine_diff_density_max 1.890
_refine_diff_density_min -1.728
_refine_diff_density_rms 0.198
_refine_ls_extinction_coef 0.0073(13)
_refine_ls_extinction_expression Fc^*^=kFc[1+0.001xFc^2^\l^3^/sin(2\q)]^-1/4^
_refine_ls_extinction_method SHELXL
_refine_ls_goodness_of_fit_ref 1.089
_refine_ls_hydrogen_treatment mixed
_refine_ls_matrix_type full
_refine_ls_number_parameters 355
_refine_ls_number_reflns 4860
_refine_ls_number_restraints 0
_refine_ls_restrained_S_all 1.089
_refine_ls_R_factor_all 0.0470
_refine_ls_R_factor_gt 0.0408
_refine_ls_shift/su_max 0.002
_refine_ls_shift/su_mean 0.000
_refine_ls_structure_factor_coef Fsqd
_refine_ls_weighting_details 'calc w=1/[\s^2^(Fo^2^)+(0.0490P)^2^+7.2896P] where P=(Fo^2^+2Fc^2^)/3'
_refine_ls_weighting_scheme calc
_refine_ls_wR_factor_gt 0.1012
_refine_ls_wR_factor_ref 0.1057
_reflns_number_gt 4635
_reflns_number_total 4860
_reflns_threshold_expression >2sigma(I)
_cod_data_source_file ic062168csi20070112_023228_6.cif
_cod_data_source_block Compound_7_(lc48)
_cod_depositor_comments
;
The following automatic conversions were performed:
'_symmetry_cell_setting' value 'Triclinic' changed to 'triclinic'
according to '/home/saulius/struct/CIF-dictionaries/cif_core.dic'
dictionary named 'cif_core.dic' version 2.4.1 from 2010-06-29.

Automatic conversion script
Id: cif_fix_enum 1527 2010-12-29 10:47:43Z saulius 
;
_cod_original_cell_volume 1329.5(5)
_cod_database_code 4307690

loop_
_symmetry_equiv_pos_as_xyz
'x, y, z'
'-x, -y, -z'

loop_
_atom_site_label
_atom_site_type_symbol
_atom_site_fract_x
_atom_site_fract_y
_atom_site_fract_z
_atom_site_U_iso_or_equiv
_atom_site_adp_type
_atom_site_occupancy
_atom_site_symmetry_multiplicity
_atom_site_calc_flag
_atom_site_refinement_flags
_atom_site_disorder_assembly
_atom_site_disorder_group
Re1 Re 0.71179(3) 0.903414(19) 0.722934(13) 0.02128(15) Uani 1 1 d . . .
N1 N 0.8319(6) 1.0622(4) 0.7163(3) 0.0152(9) Uani 1 1 d . . .
N2 N 0.7321(6) 0.9337(4) 0.8546(3) 0.0151(9) Uani 1 1 d . . .
C1 C 0.4673(8) 1.0039(5) 0.7429(4) 0.0238(13) Uani 1 1 d . . .
O1 O 0.3236(6) 1.0628(4) 0.7560(3) 0.0341(11) Uani 1 1 d . . .
C2 C 0.7017(8) 0.8960(5) 0.6021(4) 0.0250(13) Uani 1 1 d . . .
O2 O 0.6930(7) 0.8944(4) 0.5328(3) 0.0325(10) Uani 1 1 d . . .
C3 C 0.6056(8) 0.7636(6) 0.7415(4) 0.0247(13) Uani 1 1 d . . .
O3 O 0.5415(6) 0.6811(4) 0.7530(3) 0.0315(10) Uani 1 1 d . . .
C4 C 1.0157(7) 0.7903(5) 0.6965(4) 0.0161(11) Uani 1 1 d . . .
C5 C 1.0394(7) 0.6521(5) 0.6819(3) 0.0168(11) Uani 1 1 d . . .
N5 N 1.2436(7) 0.4678(4) 0.6425(3) 0.0198(10) Uani 1 1 d . . .
O5 O 1.2281(5) 0.5975(3) 0.6600(2) 0.0186(8) Uani 1 1 d . . .
C6 C 1.0987(7) 0.8103(5) 0.7677(4) 0.0173(11) Uani 1 1 d . . .
N6 N 1.1524(7) 0.8279(5) 0.8256(3) 0.0284(12) Uani 1 1 d . . .
C7 C 1.1072(7) 0.8378(5) 0.6175(3) 0.0176(11) Uani 1 1 d . . .
N7 N 1.1701(7) 0.8761(5) 0.5543(3) 0.0291(12) Uani 1 1 d . . .
C8 C 0.9572(8) 0.5975(5) 0.7626(4) 0.0239(12) Uani 1 1 d . . .
N8 N 0.9012(9) 0.5571(5) 0.8256(4) 0.0364(14) Uani 1 1 d . . .
C9 C 0.9512(7) 0.6313(5) 0.6109(4) 0.0217(12) Uani 1 1 d . . .
N9 N 0.8921(7) 0.6187(5) 0.5540(4) 0.0297(12) Uani 1 1 d . . .
C11 C 0.6932(8) 0.8641(5) 0.9214(3) 0.0195(11) Uani 1 1 d . . .
H11 H 0.6578 0.7927 0.9130 0.023 Uiso 1 1 calc R . .
C12 C 0.7041(8) 0.8956(6) 1.0037(4) 0.0254(13) Uani 1 1 d . . .
H12 H 0.6784 0.8443 1.0488 0.030 Uiso 1 1 calc R . .
C13 C 0.7518(8) 1.0003(6) 1.0182(4) 0.0250(13) Uani 1 1 d . . .
H13 H 0.7558 1.0224 1.0732 0.030 Uiso 1 1 calc R . .
C14 C 0.7956(7) 1.0758(5) 0.9481(3) 0.0193(11) Uani 1 1 d . . .
C15 C 0.8528(8) 1.1864(6) 0.9561(4) 0.0257(13) Uani 1 1 d . . .
H15 H 0.8529 1.2148 1.0101 0.031 Uiso 1 1 calc R . .
C16 C 0.9072(8) 1.2508(5) 0.8856(4) 0.0222(12) Uani 1 1 d . . .
H16 H 0.9469 1.3211 0.8922 0.027 Uiso 1 1 calc R . .
C17 C 0.9036(7) 1.2111(5) 0.8017(4) 0.0202(11) Uani 1 1 d . . .
C18 C 0.9639(8) 1.2697(5) 0.7275(4) 0.0216(12) Uani 1 1 d . . .
H18 H 1.0105 1.3382 0.7302 0.026 Uiso 1 1 calc R . .
C19 C 0.9540(8) 1.2257(5) 0.6498(4) 0.0215(12) Uani 1 1 d . . .
H19 H 0.9916 1.2652 0.5999 0.026 Uiso 1 1 calc R . .
C20 C 0.8870(7) 1.1211(5) 0.6463(3) 0.0177(11) Uani 1 1 d . . .
H20 H 0.8809 1.0920 0.5935 0.021 Uiso 1 1 calc R . .
C21 C 0.7872(7) 1.0369(5) 0.8674(3) 0.0162(11) Uani 1 1 d . . .
C22 C 0.8418(7) 1.1043(5) 0.7941(3) 0.0148(10) Uani 1 1 d . . .
C31 C 1.4088(8) 0.4157(5) 0.6127(4) 0.0209(12) Uani 1 1 d . . .
C32 C 1.5699(8) 0.4718(6) 0.5994(4) 0.0285(13) Uani 1 1 d . . .
H32A H 1.5324 0.5572 0.5897 0.043 Uiso 1 1 calc R . .
H32B H 1.6591 0.4337 0.5507 0.043 Uiso 1 1 calc R . .
H32C H 1.6218 0.4606 0.6492 0.043 Uiso 1 1 calc R . .
C33 C 1.4425(8) 0.2811(5) 0.5930(4) 0.0276(13) Uani 1 1 d . . .
H33A H 1.3287 0.2569 0.6042 0.041 Uiso 1 1 calc R . .
H33B H 1.5194 0.2361 0.6283 0.041 Uiso 1 1 calc R . .
H33C H 1.5009 0.2650 0.5339 0.041 Uiso 1 1 calc R . .
C90 C 0.4106(14) 0.4624(8) 0.8721(5) 0.055(2) Uani 1 1 d . . .
H90A H 0.3529 0.5308 0.8421 0.066 Uiso 1 1 calc R . .
H90B H 0.5318 0.4714 0.8734 0.066 Uiso 1 1 calc R . .
Cl91 Cl 0.4253(3) 0.32538(18) 0.81774(11) 0.0452(4) Uani 1 1 d . . .
Cl92 Cl 0.2826(4) 0.4617(2) 0.97793(15) 0.0682(7) Uani 1 1 d . . .

loop_
_atom_site_aniso_label
_atom_site_aniso_U_11
_atom_site_aniso_U_22
_atom_site_aniso_U_33
_atom_site_aniso_U_23
_atom_site_aniso_U_13
_atom_site_aniso_U_12
Re1 0.02151(19) 0.01916(19) 0.02246(19) -0.00119(10) -0.00378(10) -0.00388(10)
N1 0.012(2) 0.014(2) 0.019(2) -0.0037(18) -0.0026(17) -0.0028(17)
N2 0.019(2) 0.016(2) 0.008(2) -0.0011(17) -0.0014(17) -0.0021(18)
C1 0.030(3) 0.017(3) 0.024(3) 0.000(2) 0.002(2) -0.011(2)
O1 0.015(2) 0.031(2) 0.048(3) 0.002(2) 0.0003(19) 0.0052(18)
C2 0.019(3) 0.015(3) 0.039(4) -0.002(2) -0.003(3) -0.003(2)
O2 0.051(3) 0.039(3) 0.014(2) 0.0002(18) -0.0163(19) -0.013(2)
C3 0.019(3) 0.029(3) 0.021(3) -0.003(2) 0.001(2) 0.002(2)
O3 0.025(2) 0.021(2) 0.052(3) 0.000(2) -0.006(2) -0.0148(18)
C4 0.018(3) 0.009(2) 0.022(3) 0.002(2) -0.008(2) -0.001(2)
C5 0.013(2) 0.018(3) 0.018(3) -0.002(2) 0.001(2) -0.002(2)
N5 0.027(3) 0.009(2) 0.024(2) -0.0020(18) -0.006(2) -0.0016(18)
O5 0.0151(18) 0.0124(18) 0.026(2) -0.0072(15) -0.0013(15) -0.0010(14)
C6 0.010(2) 0.017(3) 0.020(3) -0.001(2) 0.003(2) 0.0012(19)
N6 0.022(2) 0.036(3) 0.029(3) -0.007(2) -0.012(2) -0.002(2)
C7 0.014(2) 0.016(3) 0.019(3) -0.004(2) 0.001(2) 0.000(2)
N7 0.028(3) 0.029(3) 0.026(3) 0.000(2) 0.002(2) -0.004(2)
C8 0.027(3) 0.016(3) 0.029(3) -0.003(2) -0.005(3) -0.004(2)
N8 0.046(3) 0.023(3) 0.033(3) 0.003(2) 0.004(3) -0.006(2)
C9 0.016(3) 0.018(3) 0.029(3) 0.001(2) -0.002(2) -0.001(2)
N9 0.031(3) 0.024(3) 0.034(3) -0.010(2) -0.012(2) -0.001(2)
C11 0.023(3) 0.020(3) 0.013(2) 0.002(2) -0.001(2) -0.002(2)
C12 0.022(3) 0.025(3) 0.023(3) 0.003(2) 0.004(2) -0.002(2)
C13 0.023(3) 0.033(3) 0.014(3) -0.001(2) 0.001(2) 0.000(2)
C14 0.019(3) 0.020(3) 0.015(3) 0.002(2) 0.000(2) 0.001(2)
C15 0.026(3) 0.024(3) 0.026(3) -0.010(2) -0.006(2) -0.001(2)
C16 0.027(3) 0.020(3) 0.022(3) -0.002(2) -0.008(2) -0.006(2)
C17 0.018(3) 0.019(3) 0.023(3) -0.001(2) -0.002(2) -0.002(2)
C18 0.021(3) 0.014(3) 0.031(3) 0.001(2) -0.007(2) -0.006(2)
C19 0.020(3) 0.020(3) 0.021(3) 0.007(2) -0.001(2) 0.000(2)
C20 0.019(3) 0.021(3) 0.009(2) 0.003(2) 0.000(2) 0.000(2)
C21 0.015(2) 0.016(3) 0.015(3) -0.004(2) -0.002(2) 0.001(2)
C22 0.011(2) 0.015(2) 0.016(3) -0.002(2) 0.000(2) -0.0003(19)
C31 0.022(3) 0.019(3) 0.019(3) 0.000(2) -0.003(2) -0.002(2)
C32 0.020(3) 0.026(3) 0.039(4) 0.000(3) -0.006(3) -0.006(2)
C33 0.021(3) 0.019(3) 0.040(4) -0.006(3) -0.003(3) 0.000(2)
C90 0.074(6) 0.046(5) 0.043(4) 0.006(4) 0.006(4) -0.027(4)
Cl91 0.0536(11) 0.0445(10) 0.0310(9) 0.0023(7) -0.0043(8) -0.0025(8)
Cl92 0.0904(18) 0.0539(13) 0.0485(12) -0.0163(10) 0.0216(12) -0.0247(12)

loop_
_atom_type_symbol
_atom_type_description
_atom_type_scat_dispersion_real
_atom_type_scat_dispersion_imag
_atom_type_scat_source
C C 0.0033 0.0016 'International Tables Vol C Tables 4.2.6.8 and 6.1.1.4'
H H 0.0000 0.0000 'International Tables Vol C Tables 4.2.6.8 and 6.1.1.4'
N N 0.0061 0.0033 'International Tables Vol C Tables 4.2.6.8 and 6.1.1.4'
O O 0.0106 0.0060 'International Tables Vol C Tables 4.2.6.8 and 6.1.1.4'
Re Re -1.0185 7.2310 'International Tables Vol C Tables 4.2.6.8 and 6.1.1.4'
Cl Cl 0.1484 0.1585 'International Tables Vol C Tables 4.2.6.8 and 6.1.1.4'

loop_
_geom_angle_atom_site_label_1
_geom_angle_atom_site_label_2
_geom_angle_atom_site_label_3
_geom_angle
_geom_angle_site_symmetry_1
_geom_angle_site_symmetry_3
_geom_angle_publ_flag
C3 Re1 C1 87.8(2) . . ?
C3 Re1 C2 88.8(3) . . ?
C1 Re1 C2 87.5(3) . . ?
C3 Re1 N1 173.9(2) . . ?
C1 Re1 N1 92.3(2) . . ?
C2 Re1 N1 97.3(2) . . ?
C3 Re1 N2 98.3(2) . . ?
C1 Re1 N2 91.6(2) . . ?
C2 Re1 N2 172.8(2) . . ?
N1 Re1 N2 75.65(17) . . ?
C3 Re1 C4 95.2(2) . . ?
C1 Re1 C4 177.0(2) . . ?
C2 Re1 C4 92.2(2) . . ?
N1 Re1 C4 84.73(17) . . ?
N2 Re1 C4 88.37(18) . . ?
C20 N1 C22 119.2(5) . . ?
C20 N1 Re1 126.6(4) . . ?
C22 N1 Re1 114.2(3) . . ?
C11 N2 C21 118.6(5) . . ?
C11 N2 Re1 126.9(4) . . ?
C21 N2 Re1 114.5(3) . . ?
O1 C1 Re1 178.9(6) . . ?
O2 C2 Re1 178.3(5) . . ?
O3 C3 Re1 179.5(6) . . ?
C7 C4 C6 110.3(5) . . ?
C7 C4 C5 107.3(4) . . ?
C6 C4 C5 109.5(4) . . ?
C7 C4 Re1 105.6(3) . . ?
C6 C4 Re1 109.3(3) . . ?
C5 C4 Re1 114.6(3) . . ?
O5 C5 C9 109.7(4) . . ?
O5 C5 C8 108.7(4) . . ?
C9 C5 C8 110.6(5) . . ?
O5 C5 C4 108.5(4) . . ?
C9 C5 C4 109.8(4) . . ?
C8 C5 C4 109.6(4) . . ?
C31 N5 O5 110.0(4) . . ?
C5 O5 N5 106.5(4) . . ?
N6 C6 C4 175.8(6) . . ?
N7 C7 C4 176.4(6) . . ?
N8 C8 C5 176.7(7) . . ?
N9 C9 C5 175.8(6) . . ?
N2 C11 C12 121.8(5) . . ?
C13 C12 C11 120.5(6) . . ?
C12 C13 C14 119.0(5) . . ?
C21 C14 C13 117.5(5) . . ?
C21 C14 C15 119.1(5) . . ?
C13 C14 C15 123.4(5) . . ?
C16 C15 C14 121.0(5) . . ?
C15 C16 C17 120.8(5) . . ?
C18 C17 C22 118.3(5) . . ?
C18 C17 C16 123.5(5) . . ?
C22 C17 C16 118.2(5) . . ?
C19 C18 C17 119.4(5) . . ?
C18 C19 C20 119.7(5) . . ?
N1 C20 C19 121.9(5) . . ?
N2 C21 C14 122.6(5) . . ?
N2 C21 C22 117.4(5) . . ?
C14 C21 C22 119.9(5) . . ?
N1 C22 C17 121.4(5) . . ?
N1 C22 C21 117.7(5) . . ?
C17 C22 C21 120.9(5) . . ?
N5 C31 C32 127.1(5) . . ?
N5 C31 C33 115.0(5) . . ?
C32 C31 C33 117.9(5) . . ?
Cl91 C90 Cl92 110.0(4) . . ?

loop_
_geom_bond_atom_site_label_1
_geom_bond_atom_site_label_2
_geom_bond_distance
_geom_bond_site_symmetry_2
_geom_bond_publ_flag
Re1 C3 1.928(7) . ?
Re1 C1 1.935(6) . ?
Re1 C2 1.959(7) . ?
Re1 N1 2.190(4) . ?
Re1 N2 2.190(4) . ?
Re1 C4 2.359(5) . ?
N1 C20 1.329(7) . ?
N1 C22 1.369(7) . ?
N2 C11 1.332(7) . ?
N2 C21 1.363(7) . ?
C1 O1 1.136(8) . ?
C2 O2 1.127(8) . ?
C3 O3 1.145(8) . ?
C4 C7 1.465(8) . ?
C4 C6 1.468(8) . ?
C4 C5 1.547(7) . ?
C5 O5 1.419(6) . ?
C5 C9 1.495(8) . ?
C5 C8 1.497(8) . ?
N5 C31 1.271(8) . ?
N5 O5 1.472(6) . ?
C6 N6 1.134(8) . ?
C7 N7 1.144(8) . ?
C8 N8 1.136(8) . ?
C9 N9 1.128(8) . ?
C11 C12 1.400(9) . ?
C12 C13 1.356(9) . ?
C13 C14 1.421(8) . ?
C14 C21 1.396(8) . ?
C14 C15 1.435(9) . ?
C15 C16 1.369(9) . ?
C16 C17 1.436(8) . ?
C17 C18 1.390(8) . ?
C17 C22 1.411(8) . ?
C18 C19 1.375(9) . ?
C19 C20 1.401(8) . ?
C21 C22 1.422(8) . ?
C31 C32 1.497(8) . ?
C31 C33 1.512(8) . ?
C90 Cl91 1.765(9) . ?
C90 Cl92 1.772(8) . ?
